data_7214178
loop_
_publ_author_name
'Zheng, Sheng-Run'
'Chen, Rui-Ling'
'Liu, Zi-Meng'
'Wen, Xi-Ling'
'Xie, Tao'
'Fan, Jun'
'Zhang, Wei-Guang'

_publ_section_title
;
 Construction of terpyridine--Ln(iii) coordination polymers: structural
 diversity, visible and NIR luminescence properties and response to
 nerve-agent mimics
;
_journal_issue 14
_journal_name_full CrystEngComm
_journal_page_first 2898
_journal_paper_doi 10.1039/c3ce42091d
_journal_volume 16
_journal_year 2014
_chemical_formula_sum 'C21 H26 Gd N3 O13 S2'
_chemical_formula_weight 749.82
_chemical_name_systematic
; 
 ? 
;
_space_group_IT_number 15
_symmetry_cell_setting monoclinic
_symmetry_space_group_name_Hall '-C 2yc'
_symmetry_space_group_name_H-M 'C 1 2/c 1'
_atom_sites_solution_hydrogens geom
_atom_sites_solution_primary direct
_atom_sites_solution_secondary difmap
_audit_creation_method SHELXL-97
_cell_angle_alpha 90.00
_cell_angle_beta 99.561(2)
_cell_angle_gamma 90.00
_cell_formula_units_Z 8
_cell_length_a 10.1484(14)
_cell_length_b 21.509(3)
_cell_length_c 25.374(3)
_cell_measurement_reflns_used 3930
_cell_measurement_temperature 296(2)
_cell_measurement_theta_max 23.18
_cell_measurement_theta_min 2.27
_cell_volume 5461.7(13)
_computing_cell_refinement 'Bruker SAINT'
_computing_data_collection 'Bruker APEX2'
_computing_data_reduction 'Bruker SAINT'
_computing_molecular_graphics 'Bruker SHELXTL'
_computing_publication_material 'Bruker SHELXTL'
_computing_structure_refinement 'SHELXL-97 (Sheldrick, 1997)'
_computing_structure_solution 'SHELXS-97 (Sheldrick, 1990)'
_diffrn_ambient_temperature 296(2)
_diffrn_measured_fraction_theta_full 0.996
_diffrn_measured_fraction_theta_max 0.996
_diffrn_measurement_device_type 'Bruker APEX-II CCD'
_diffrn_measurement_method '\f and \w scans'
_diffrn_radiation_monochromator graphite
_diffrn_radiation_source 'fine-focus sealed tube'
_diffrn_radiation_type MoK\a
_diffrn_radiation_wavelength 0.71073
_diffrn_reflns_av_R_equivalents 0.0470
_diffrn_reflns_av_sigmaI/netI 0.0569
_diffrn_reflns_limit_h_max 5
_diffrn_reflns_limit_h_min -12
_diffrn_reflns_limit_k_max 27
_diffrn_reflns_limit_k_min -27
_diffrn_reflns_limit_l_max 32
_diffrn_reflns_limit_l_min -32
_diffrn_reflns_number 15930
_diffrn_reflns_theta_full 27.00
_diffrn_reflns_theta_max 27.00
_diffrn_reflns_theta_min 1.89
_exptl_absorpt_coefficient_mu 2.652
_exptl_absorpt_correction_T_max 0.5931
_exptl_absorpt_correction_T_min 0.4571
_exptl_absorpt_correction_type multi-scan
_exptl_crystal_colour colorless
_exptl_crystal_density_diffrn 1.824
_exptl_crystal_density_method 'not measured'
_exptl_crystal_description block
_exptl_crystal_F_000 2984
_exptl_crystal_size_max 0.35
_exptl_crystal_size_mid 0.25
_exptl_crystal_size_min 0.22
_refine_diff_density_max 1.863
_refine_diff_density_min -0.998
_refine_diff_density_rms 0.160
_refine_ls_extinction_method none
_refine_ls_goodness_of_fit_ref 1.039
_refine_ls_hydrogen_treatment constr
_refine_ls_matrix_type full
_refine_ls_number_parameters 356
_refine_ls_number_reflns 5932
_refine_ls_number_restraints 1
_refine_ls_restrained_S_all 1.039
_refine_ls_R_factor_all 0.0651
_refine_ls_R_factor_gt 0.0487
_refine_ls_shift/su_max 0.004
_refine_ls_shift/su_mean 0.000
_refine_ls_structure_factor_coef Fsqd
_refine_ls_weighting_details 'calc w=1/[\s^2^(Fo^2^)+(0.1000P)^2^+0.0000P] where P=(Fo^2^+2Fc^2^)/3'
_refine_ls_weighting_scheme calc
_refine_ls_wR_factor_gt 0.1428
_refine_ls_wR_factor_ref 0.1587
_reflns_number_gt 4518
_reflns_number_total 5932
_reflns_threshold_expression >2sigma(I)
_cod_data_source_file c3ce42091d.txt
_cod_data_source_block 2
_cod_depositor_comments
;
The following automatic conversions were performed:

'_symmetry_cell_setting' value 'Monoclinic' changed to 'monoclinic'
according to
/usr/data/users/saulius/crontab/automatic-downloads/current/RSC/lib/dictionaries/cif_core.dic
dictionary named 'cif_core.dic' version 2.4.2 from 2011-04-26.

Automatic conversion script
Id: cif_fix_values 2281 2013-09-26 08:29:07Z andrius 
;
_cod_original_cell_volume 5461.8(13)
_cod_original_sg_symbol_H-M 'C2/c  '
_cod_database_code 7214178

loop_
_symmetry_equiv_pos_as_xyz
'x, y, z'
'-x, y, -z+1/2'
'x+1/2, y+1/2, z'
'-x+1/2, y+1/2, -z+1/2'
'-x, -y, -z'
'x, -y, z-1/2'
'-x+1/2, -y+1/2, -z'
'x+1/2, -y+1/2, z-1/2'

loop_
_atom_site_label
_atom_site_type_symbol
_atom_site_fract_x
_atom_site_fract_y
_atom_site_fract_z
_atom_site_U_iso_or_equiv
_atom_site_adp_type
_atom_site_occupancy
_atom_site_symmetry_multiplicity
_atom_site_calc_flag
_atom_site_refinement_flags
Gd1 Gd 0.61247(3) 0.067118(13) 0.527699(11) 0.03496(14) Uani 1 1 d .
S2 S 0.88083(18) 0.19115(8) 0.56028(6) 0.0470(4) Uani 1 1 d .
S1 S 1.2211(2) 0.01570(9) 0.65820(8) 0.0583(5) Uani 1 1 d .
N2 N 1.3453(5) 0.0724(2) 0.8687(2) 0.0354(11) Uani 1 1 d .
C15 C 1.6372(6) 0.1725(3) 0.9562(3) 0.0456(15) Uani 1 1 d .
H15A H 1.6562 0.1649 0.9927 0.055 Uiso 1 1 calc R
O4 O 0.7576(4) 0.1560(2) 0.55872(17) 0.0429(10) Uani 1 1 d .
C2 C 1.1130(8) -0.1101(4) 0.9274(4) 0.067(2) Uani 1 1 d .
H2A H 1.0826 -0.1415 0.9475 0.080 Uiso 1 1 calc R
O3W O 0.5204(5) 0.1344(2) 0.45581(18) 0.0596(13) Uani 1 1 d .
H3WA H 0.4487 0.1338 0.4331 0.089 Uiso 1 1 d R
H3WB H 0.5612 0.1680 0.4514 0.089 Uiso 1 1 d R
N3 N 1.5333(5) 0.1436(2) 0.92776(19) 0.0367(11) Uani 1 1 d .
N1 N 1.2272(6) -0.0121(3) 0.9241(2) 0.0471(13) Uani 1 1 d .
O2W O 0.7988(6) 0.0709(2) 0.4787(2) 0.0750(19) Uani 1 1 d .
H2WA H 0.8503 0.0600 0.4571 0.113 Uiso 1 1 d R
H2WB H 0.8299 0.1042 0.4939 0.113 Uiso 1 1 d R
O1W O 0.4350(4) 0.00641(18) 0.53839(16) 0.0410(10) Uani 1 1 d D
H1W H 0.3976 0.0170 0.5638 0.062 Uiso 1 1 d RD
O6 O 0.8603(6) 0.2568(2) 0.5674(2) 0.0687(16) Uani 1 1 d .
O5 O 0.9490(5) 0.1758(3) 0.51558(19) 0.0676(15) Uani 1 1 d .
C19 C 0.9895(6) 0.1659(3) 0.6189(2) 0.0395(14) Uani 1 1 d .
C16 C 1.1573(6) 0.1236(3) 0.7107(2) 0.0414(14) Uani 1 1 d .
C11 C 1.5052(6) 0.1564(3) 0.8750(2) 0.0360(13) Uani 1 1 d .
C20 C 1.0165(7) 0.2038(3) 0.6629(2) 0.0475(15) Uani 1 1 d .
H20A H 0.9785 0.2432 0.6622 0.057 Uiso 1 1 calc R
C4 C 1.1328(9) -0.0651(3) 0.8439(4) 0.063(2) Uani 1 1 d .
H4A H 1.1151 -0.0658 0.8068 0.076 Uiso 1 1 calc R
C9 C 1.3331(6) 0.1380(3) 0.7919(2) 0.0427(14) Uani 1 1 d .
H9A H 1.3644 0.1727 0.7759 0.051 Uiso 1 1 calc R
C12 C 1.5786(6) 0.1972(3) 0.8511(3) 0.0423(14) Uani 1 1 d .
H12A H 1.5565 0.2050 0.8146 0.051 Uiso 1 1 calc R
O1 O 1.1758(7) -0.0280(2) 0.6922(2) 0.0787(17) Uani 1 1 d .
C18 C 1.0491(7) 0.1087(3) 0.6192(2) 0.0464(16) Uani 1 1 d .
H18A H 1.0322 0.0837 0.5890 0.056 Uiso 1 1 calc R
C10 C 1.3892(6) 0.1216(3) 0.8440(2) 0.0360(13) Uani 1 1 d .
C17 C 1.1343(7) 0.0876(3) 0.6641(2) 0.0413(14) Uani 1 1 d .
C6 C 1.2482(6) 0.0377(3) 0.8411(2) 0.0407(14) Uani 1 1 d .
C14 C 1.7191(7) 0.2135(3) 0.9342(3) 0.0523(17) Uani 1 1 d .
H14A H 1.7938 0.2311 0.9551 0.063 Uiso 1 1 calc R
C7 C 1.1886(7) 0.0513(3) 0.7894(3) 0.0428(15) Uani 1 1 d .
H7A H 1.1205 0.0263 0.7718 0.051 Uiso 1 1 calc R
O3 O 1.3618(6) 0.0295(3) 0.6739(4) 0.117(3) Uani 1 1 d .
C21 C 1.1004(7) 0.1835(3) 0.7085(2) 0.0454(15) Uani 1 1 d .
H21A H 1.1193 0.2097 0.7380 0.054 Uiso 1 1 calc R
C13 C 1.6865(7) 0.2270(3) 0.8811(3) 0.0485(16) Uani 1 1 d .
H13A H 1.7361 0.2559 0.8654 0.058 Uiso 1 1 calc R
C5 C 1.2004(6) -0.0152(3) 0.8705(3) 0.0430(14) Uani 1 1 d .
C1 C 1.1805(8) -0.0590(3) 0.9526(4) 0.059(2) Uani 1 1 d .
H1A H 1.1941 -0.0566 0.9897 0.071 Uiso 1 1 calc R
C3 C 1.0919(8) -0.1136(4) 0.8727(4) 0.072(2) Uani 1 1 d .
H3A H 1.0505 -0.1483 0.8553 0.087 Uiso 1 1 calc R
O2 O 1.1857(10) -0.0011(3) 0.6031(3) 0.128(3) Uani 1 1 d .
C8 C 1.2315(6) 0.1028(3) 0.7641(2) 0.0405(14) Uani 1 1 d .
O6W O 0.4951(12) 0.0915(6) 0.3562(4) 0.179(5) Uani 1 1 d .
O5W O 1.6147(19) 0.3012(8) 0.7444(6) 0.328(13) Uani 1 1 d .
O4W O 0.7055(18) 0.3195(9) 0.6393(10) 0.399(16) Uani 1 1 d .
O7W O 0.390(3) 0.1468(15) 0.2677(14) 0.491(19) Uiso 1 1 d .

loop_
_atom_site_aniso_label
_atom_site_aniso_U_11
_atom_site_aniso_U_22
_atom_site_aniso_U_33
_atom_site_aniso_U_23
_atom_site_aniso_U_13
_atom_site_aniso_U_12
Gd1 0.0406(2) 0.0328(2) 0.03085(19) -0.00246(11) 0.00403(14) -0.01152(12)
S2 0.0524(10) 0.0514(10) 0.0331(8) 0.0085(7) -0.0050(7) -0.0258(8)
S1 0.0706(13) 0.0547(11) 0.0517(11) -0.0083(8) 0.0169(9) -0.0023(9)
N2 0.044(3) 0.031(2) 0.031(3) 0.0003(19) 0.004(2) 0.006(2)
C15 0.038(3) 0.049(4) 0.046(4) -0.007(3) -0.003(3) -0.002(3)
O4 0.041(2) 0.045(2) 0.040(2) 0.0002(19) -0.0013(19) -0.0174(19)
C2 0.060(5) 0.050(4) 0.089(6) 0.016(4) 0.010(5) -0.013(4)
O3W 0.082(4) 0.051(3) 0.043(3) 0.008(2) 0.004(3) -0.021(3)
N3 0.038(3) 0.034(3) 0.035(3) 0.000(2) -0.002(2) 0.005(2)
N1 0.044(3) 0.053(3) 0.045(3) 0.008(3) 0.010(3) 0.002(3)
O2W 0.081(4) 0.083(4) 0.072(4) -0.033(3) 0.044(3) -0.038(3)
O1W 0.051(3) 0.040(2) 0.033(2) -0.0087(17) 0.0132(19) -0.0161(19)
O6 0.091(4) 0.048(3) 0.056(3) 0.012(2) -0.020(3) -0.027(3)
O5 0.065(3) 0.102(4) 0.035(2) 0.005(3) 0.006(2) -0.033(3)
C19 0.034(3) 0.050(4) 0.031(3) 0.009(3) -0.004(2) -0.015(3)
C16 0.038(3) 0.052(4) 0.032(3) 0.000(3) -0.001(3) -0.008(3)
C11 0.036(3) 0.032(3) 0.039(3) -0.005(2) 0.002(3) 0.005(2)
C20 0.057(4) 0.050(4) 0.034(3) 0.002(3) 0.004(3) -0.003(3)
C4 0.066(5) 0.048(4) 0.071(6) -0.001(3) 0.000(4) -0.011(3)
C9 0.044(3) 0.048(4) 0.036(3) 0.001(3) 0.004(3) -0.004(3)
C12 0.046(4) 0.044(3) 0.036(3) -0.002(3) 0.003(3) -0.004(3)
O1 0.107(5) 0.045(3) 0.089(4) 0.000(3) 0.030(4) -0.003(3)
C18 0.048(4) 0.062(4) 0.027(3) -0.006(3) 0.001(3) -0.016(3)
C10 0.044(3) 0.036(3) 0.028(3) -0.002(2) 0.006(3) 0.004(3)
C17 0.050(4) 0.040(3) 0.035(3) -0.001(3) 0.011(3) -0.004(3)
C6 0.043(3) 0.042(3) 0.037(3) -0.002(3) 0.006(3) 0.002(3)
C14 0.049(4) 0.050(4) 0.053(4) -0.020(3) -0.004(3) 0.001(3)
C7 0.049(4) 0.041(3) 0.037(3) -0.006(3) 0.002(3) -0.002(3)
O3 0.051(4) 0.088(5) 0.213(9) -0.005(5) 0.025(5) 0.006(3)
C21 0.052(4) 0.052(4) 0.028(3) -0.007(3) -0.003(3) 0.000(3)
C13 0.044(4) 0.048(4) 0.055(4) -0.007(3) 0.011(3) 0.003(3)
C5 0.040(3) 0.037(3) 0.049(4) 0.008(3) 0.002(3) 0.005(3)
C1 0.059(5) 0.049(4) 0.070(5) 0.015(4) 0.013(4) -0.002(3)
C3 0.072(6) 0.047(4) 0.091(7) 0.009(4) -0.008(5) -0.019(4)
O2 0.219(10) 0.111(6) 0.049(4) -0.025(4) 0.006(5) 0.064(6)
C8 0.045(4) 0.045(3) 0.031(3) -0.003(3) 0.005(3) 0.003(3)
O6W 0.178(10) 0.273(13) 0.087(7) -0.059(8) 0.026(7) -0.040(10)
O5W 0.39(2) 0.34(2) 0.199(14) -0.119(15) -0.104(17) 0.218(18)
O4W 0.287(18) 0.36(2) 0.64(4) 0.37(2) 0.33(2) 0.235(17)

loop_
_atom_type_symbol
_atom_type_description
_atom_type_scat_dispersion_real
_atom_type_scat_dispersion_imag
_atom_type_scat_source
C C 0.0033 0.0016 'International Tables Vol C Tables 4.2.6.8 and 6.1.1.4'
H H 0.0000 0.0000 'International Tables Vol C Tables 4.2.6.8 and 6.1.1.4'
N N 0.0061 0.0033 'International Tables Vol C Tables 4.2.6.8 and 6.1.1.4'
O O 0.0106 0.0060 'International Tables Vol C Tables 4.2.6.8 and 6.1.1.4'
Gd Gd -0.1653 3.9035 'International Tables Vol C Tables 4.2.6.8 and 6.1.1.4'
S S 0.1246 0.1234 'International Tables Vol C Tables 4.2.6.8 and 6.1.1.4'

loop_
_geom_angle_atom_site_label_1
_geom_angle_atom_site_label_2
_geom_angle_atom_site_label_3
_geom_angle
_geom_angle_site_symmetry_1
_geom_angle_site_symmetry_3
O1W Gd1 O1W 67.54(16) . 5_656
O1W Gd1 O3W 102.79(16) . .
O1W Gd1 O3W 81.48(17) 5_656 .
O1W Gd1 O2W 141.10(15) . .
O1W Gd1 O2W 74.74(16) 5_656 .
O3W Gd1 O2W 80.1(2) . .
O1W Gd1 O4 148.25(14) . .
O1W Gd1 O4 144.10(14) 5_656 .
O3W Gd1 O4 84.90(15) . .
O2W Gd1 O4 70.27(15) . .
O1W Gd1 N1 90.79(17) . 2_756
O1W Gd1 N1 85.97(17) 5_656 2_756
O3W Gd1 N1 156.23(17) . 2_756
O2W Gd1 N1 77.1(2) . 2_756
O4 Gd1 N1 93.78(17) . 2_756
O1W Gd1 N3 78.01(15) . 2_756
O1W Gd1 N3 133.56(15) 5_656 2_756
O3W Gd1 N3 76.70(16) . 2_756
O2W Gd1 N3 138.57(15) . 2_756
O4 Gd1 N3 73.86(15) . 2_756
N1 Gd1 N3 125.76(16) 2_756 2_756
O1W Gd1 N2 84.56(15) . 2_756
O1W Gd1 N2 138.51(14) 5_656 2_756
O3W Gd1 N2 136.35(16) . 2_756
O2W Gd1 N2 120.3(2) . 2_756
O4 Gd1 N2 69.66(14) . 2_756
N1 Gd1 N2 63.51(16) 2_756 2_756
N3 Gd1 N2 62.68(15) 2_756 2_756
O1W Gd1 Gd1 33.94(10) . 5_656
O1W Gd1 Gd1 33.60(10) 5_656 5_656
O3W Gd1 Gd1 92.47(11) . 5_656
O2W Gd1 Gd1 107.88(12) . 5_656
O4 Gd1 Gd1 176.99(10) . 5_656
N1 Gd1 Gd1 88.04(13) 2_756 5_656
N3 Gd1 Gd1 106.98(10) 2_756 5_656
N2 Gd1 Gd1 113.32(10) 2_756 5_656
O6 S2 O4 111.7(3) . .
O6 S2 O5 114.5(3) . .
O4 S2 O5 112.1(3) . .
O6 S2 C19 106.0(3) . .
O4 S2 C19 105.9(3) . .
O5 S2 C19 105.8(3) . .
O1 S1 O2 112.2(5) . .
O1 S1 O3 112.1(5) . .
O2 S1 O3 113.4(5) . .
O1 S1 C17 108.0(3) . .
O2 S1 C17 104.5(4) . .
O3 S1 C17 106.0(4) . .
C10 N2 C6 117.9(5) . .
C10 N2 Gd1 119.7(4) . 2_756
C6 N2 Gd1 119.3(4) . 2_756
N3 C15 C14 123.5(6) . .
S2 O4 Gd1 151.3(3) . .
C3 C2 C1 119.4(8) . .
C15 N3 C11 117.5(5) . .
C15 N3 Gd1 121.3(4) . 2_756
C11 N3 Gd1 121.3(4) . 2_756
C5 N1 C1 117.9(6) . .
C5 N1 Gd1 122.0(4) . 2_756
C1 N1 Gd1 119.4(5) . 2_756
Gd1 O1W Gd1 112.46(16) . 5_656
C18 C19 C20 119.9(6) . .
C18 C19 S2 119.4(5) . .
C20 C19 S2 120.7(5) . .
C17 C16 C21 117.5(6) . .
C17 C16 C8 125.8(6) . .
C21 C16 C8 116.6(5) . .
N3 C11 C12 122.2(6) . .
N3 C11 C10 115.9(5) . .
C12 C11 C10 121.9(5) . .
C21 C20 C19 120.2(6) . .
C3 C4 C5 119.8(9) . .
C8 C9 C10 120.0(6) . .
C11 C12 C13 119.7(6) . .
C19 C18 C17 120.9(6) . .
N2 C10 C9 121.8(6) . .
N2 C10 C11 116.1(5) . .
C9 C10 C11 122.1(5) . .
C18 C17 C16 120.4(6) . .
C18 C17 S1 117.5(5) . .
C16 C17 S1 122.0(5) . .
N2 C6 C7 123.1(6) . .
N2 C6 C5 116.0(5) . .
C7 C6 C5 120.7(6) . .
C13 C14 C15 118.0(7) . .
C8 C7 C6 119.2(6) . .
C20 C21 C16 120.7(6) . .
C14 C13 C12 119.0(7) . .
N1 C5 C4 122.1(6) . .
N1 C5 C6 116.2(6) . .
C4 C5 C6 121.7(6) . .
N1 C1 C2 121.6(8) . .
C4 C3 C2 119.0(8) . .
C9 C8 C7 117.9(6) . .
C9 C8 C16 121.3(6) . .
C7 C8 C16 120.4(6) . .

loop_
_geom_bond_atom_site_label_1
_geom_bond_atom_site_label_2
_geom_bond_distance
_geom_bond_site_symmetry_2
Gd1 O1W 2.277(4) .
Gd1 O1W 2.297(4) 5_656
Gd1 O3W 2.393(5) .
Gd1 O2W 2.430(5) .
Gd1 O4 2.461(4) .
Gd1 N1 2.527(6) 2_756
Gd1 N3 2.594(5) 2_756
Gd1 N2 2.596(5) 2_756
Gd1 Gd1 3.8023(6) 5_656
S2 O6 1.443(6) .
S2 O4 1.457(4) .
S2 O5 1.461(5) .
S2 C19 1.783(6) .
S1 O1 1.405(6) .
S1 O2 1.431(6) .
S1 O3 1.448(7) .
S1 C17 1.799(7) .
N2 C10 1.343(7) .
N2 C6 1.338(8) .
N2 Gd1 2.596(5) 2_756
C15 N3 1.329(8) .
C15 C14 1.389(10) .
C2 C3 1.370(12) .
C2 C1 1.394(11) .
N3 C11 1.351(7) .
N3 Gd1 2.594(5) 2_756
N1 C5 1.344(8) .
N1 C1 1.372(9) .
N1 Gd1 2.527(6) 2_756
O1W Gd1 2.297(4) 5_656
C19 C18 1.369(10) .
C19 C20 1.373(9) .
C16 C17 1.401(8) .
C16 C21 1.408(9) .
C16 C8 1.504(8) .
C11 C12 1.358(9) .
C11 C10 1.503(8) .
C20 C21 1.389(9) .
C4 C3 1.378(11) .
C4 C5 1.386(9) .
C9 C8 1.375(8) .
C9 C10 1.395(8) .
C12 C13 1.384(9) .
C18 C17 1.386(9) .
C6 C7 1.381(8) .
C6 C5 1.485(9) .
C14 C13 1.364(10) .
C7 C8 1.386(9) .
